data_2103496
loop_
_publ_author_name
'Langkilde, Annette'
'Oddershede, Jette'
'Larsen, Sine'

_publ_section_title
;
 Diastereomeric salts of lactic acid and 1-phenylethylamine, their
 structures and relative stabilities
;
_journal_issue 6
_journal_name_full 'Acta Crystallographica Section B'
_journal_page_first 1044
_journal_page_last 1050
_journal_paper_doi 10.1107/S0108768102013824
_journal_volume 58
_journal_year 2002
_chemical_formula_moiety 'C8 H12 N 1+, C3 H5 O3 1-, H2 O'
_chemical_formula_sum 'C11 H19 N O4'
_chemical_formula_weight 229.27
_chemical_melting_point 346.6(4)
_chemical_name_common (S-PEA)(S-LA)H2O
_chemical_name_systematic
;
 S-1-Phenylethylammonium S-Lactate Monohydrate
;
_space_group_IT_number 4
_symmetry_cell_setting monoclinic
_symmetry_space_group_name_Hall 'P 2yb'
_symmetry_space_group_name_H-M 'P 1 21 1'
_atom_sites_solution_hydrogens geom
_atom_sites_solution_primary direct
_atom_sites_solution_secondary difmap
_audit_creation_method SHELXL-97
_cell_angle_alpha 90.00
_cell_angle_beta 94.53(2)
_cell_angle_gamma 90.00
_cell_formula_units_Z 2
_cell_length_a 8.0795(18)
_cell_length_b 5.8794(9)
_cell_length_c 12.852(2)
_cell_measurement_reflns_used 25
_cell_measurement_temperature 122.0(5)
_cell_measurement_theta_max 42.24
_cell_measurement_theta_min 39.46
_cell_volume 608.60(19)
_computing_cell_refinement 'CAD-4 (Enraf-Nonius, 1989)'
_computing_data_collection 'CAD-4 (Enraf-Nonius, 1989)'
_computing_data_reduction 'DREADD (Blessing, 1987)'
_computing_molecular_graphics 'ORTEPII (Johnson, 1976)'
_computing_structure_refinement 'SHELXL-97 (Sheldrick, 1997)'
_computing_structure_solution 'SHELXS-97 (Sheldrick, 1990)'
_diffrn_ambient_temperature 122.0(5)
_diffrn_measured_fraction_theta_full 0.999
_diffrn_measured_fraction_theta_max 0.999
_diffrn_measurement_device_type 'Enraf-Nonius CAD-4'
_diffrn_measurement_method '\w -2\q'
_diffrn_radiation_monochromator graphite
_diffrn_radiation_source 'fine-focus sealed tube'
_diffrn_radiation_type CuK\a
_diffrn_radiation_wavelength 1.54180
_diffrn_reflns_av_R_equivalents 0.0289
_diffrn_reflns_av_sigmaI/netI 0.0293
_diffrn_reflns_limit_h_max 10
_diffrn_reflns_limit_h_min -10
_diffrn_reflns_limit_k_max 7
_diffrn_reflns_limit_k_min -7
_diffrn_reflns_limit_l_max 16
_diffrn_reflns_limit_l_min 0
_diffrn_reflns_number 5053
_diffrn_reflns_theta_full 74.80
_diffrn_reflns_theta_max 74.80
_diffrn_reflns_theta_min 3.45
_diffrn_standards_decay_% 2.3
_diffrn_standards_interval_time 167
_diffrn_standards_number 5
_exptl_absorpt_coefficient_mu 0.786
_exptl_absorpt_correction_type none
_exptl_crystal_colour Colourless
_exptl_crystal_density_diffrn 1.251
_exptl_crystal_density_method 'not measured'
_exptl_crystal_description Plate
_exptl_crystal_F_000 248
_exptl_crystal_size_max 0.50
_exptl_crystal_size_mid 0.25
_exptl_crystal_size_min 0.16
_refine_diff_density_max 0.303
_refine_diff_density_min -0.216
_refine_ls_abs_structure_details 'Flack H D (1983), Acta Cryst. A39, 876-881'
_refine_ls_abs_structure_Flack -0.02(10)
_refine_ls_extinction_coef 0.169(6)
_refine_ls_extinction_expression Fc^*^=kFc[1+0.001xFc^2^\l^3^/sin(2\q)]^-1/4^
_refine_ls_extinction_method SHELXL
_refine_ls_goodness_of_fit_ref 0.970
_refine_ls_hydrogen_treatment refall
_refine_ls_matrix_type full
_refine_ls_number_parameters 222
_refine_ls_number_reflns 2505
_refine_ls_number_restraints 1
_refine_ls_restrained_S_all 0.969
_refine_ls_R_factor_all 0.0274
_refine_ls_R_factor_gt 0.0274
_refine_ls_shift/su_max 0.001
_refine_ls_shift/su_mean 0.000
_refine_ls_structure_factor_coef Fsqd
_refine_ls_weighting_details 'calc w=1/[\s^2^(Fo^2^)+(0.0614P)^2^+0.0408P] where P=(Fo^2^+2Fc^2^)/3'
_refine_ls_weighting_scheme calc
_refine_ls_wR_factor_gt 0.0732
_refine_ls_wR_factor_ref 0.0732
_reflns_number_gt 2503
_reflns_number_total 2505
_reflns_threshold_expression >2sigma(I)
_cod_data_source_file os0096.cif
_cod_data_source_block S
_cod_depositor_comments
;
The following automatic conversions were performed:
'_symmetry_cell_setting' value 'Monoclinic' changed to 'monoclinic'
according to '/home/saulius/struct/CIF-dictionaries/cif_core.dic'
dictionary named 'cif_core.dic' version 2.4.1 from
2010-06-29.

'_exptl_absorpt_correction_type' value 'None' changed to
'none' according to '/home/saulius/struct/CIF-dictionaries/cif_core.dic'
dictionary named 'cif_core.dic' version 2.4.1 from 2010-06-29.

Automatic conversion script
Id: cif_fix_enum 1527 2010-12-29 10:47:43Z saulius 

The following automatic conversions were performed:

'_symmetry_cell_setting' value 'Monoclinic' changed to 'monoclinic'
according to /home/saulius/struct/CIF-dictionaries/cif_core.dic
dictionary named 'cif_core.dic' version 2.4.1 from
2010-06-29.

'_exptl_absorpt_correction_type' value 'None' changed to
'none' according to
/home/saulius/struct/CIF-dictionaries/cif_core.dic dictionary named
'cif_core.dic' version 2.4.1 from 2010-06-29.

Automatic conversion script
Id: cif_fix_values 1715 2011-07-08 13:25:40Z adriana 
;
_cod_original_cell_volume 608.6(2)
_cod_original_sg_symbol_H-M 'P 21'
_cod_database_code 2103496
_cod_database_fobs_code 2103496

loop_
_symmetry_equiv_pos_as_xyz
'x, y, z'
'-x, y+1/2, -z'

loop_
_atom_site_label
_atom_site_fract_x
_atom_site_fract_y
_atom_site_fract_z
_atom_site_U_iso_or_equiv
_atom_site_adp_type
_atom_site_calc_flag
_atom_site_occupancy
_atom_site_type_symbol
O1 0.76329(8) 0.71619(12) 0.97351(6) 0.01881(18) Uani d 1 O
O2 0.56653(8) 0.56118(12) 0.86435(6) 0.01887(18) Uani d 1 O
O3 0.66876(10) 1.13227(12) 0.93262(6) 0.02168(19) Uani d 1 O
C1 0.63885(12) 0.72913(16) 0.90723(7) 0.0145(2) Uani d 1 C
C2 0.57329(11) 0.96618(16) 0.87586(7) 0.0161(2) Uani d 1 C
C3 0.57819(14) 0.9988(2) 0.75794(8) 0.0244(2) Uani d 1 C
H2O 0.633(2) 1.261(3) 0.9070(13) 0.032(4) Uiso d 1 H
H2C 0.4584(15) 0.974(2) 0.8940(10) 0.015(3) Uiso d 1 H
H3A 0.689(2) 0.972(3) 0.7371(13) 0.033(4) Uiso d 1 H
H3B 0.5405(18) 1.150(3) 0.7395(12) 0.026(4) Uiso d 1 H
H3C 0.502(2) 0.889(4) 0.7183(14) 0.040(4) Uiso d 1 H
N 0.22511(10) 0.52580(16) 0.85703(6) 0.01653(19) Uani d 1 N
C4 -0.03702(12) 0.38837(19) 0.76866(8) 0.0217(2) Uani d 1 C
C5 0.14668(11) 0.42827(17) 0.75715(7) 0.0166(2) Uani d 1 C
C6 0.18112(11) 0.58341(17) 0.66711(7) 0.0166(2) Uani d 1 C
C7 0.10041(13) 0.79269(19) 0.65234(8) 0.0214(2) Uani d 1 C
C8 0.13396(14) 0.9328(2) 0.56926(8) 0.0252(2) Uani d 1 C
C9 0.25039(14) 0.8676(2) 0.50089(8) 0.0260(2) Uani d 1 C
C10 0.33087(14) 0.6602(2) 0.51472(8) 0.0269(3) Uani d 1 C
C11 0.29657(13) 0.5188(2) 0.59761(7) 0.0222(2) Uani d 1 C
H12A 0.3331(19) 0.550(3) 0.8511(12) 0.024(3) Uiso d 1 H
H12B 0.2265(18) 0.436(3) 0.9130(13) 0.027(3) Uiso d 1 H
H12C 0.1742(18) 0.652(3) 0.8719(11) 0.024(4) Uiso d 1 H
H4A -0.0943(19) 0.530(3) 0.7786(12) 0.028(4) Uiso d 1 H
H4B -0.0490(18) 0.299(3) 0.8254(13) 0.029(4) Uiso d 1 H
H4C -0.095(2) 0.317(3) 0.7075(14) 0.034(4) Uiso d 1 H
H5 0.1953(16) 0.279(3) 0.7459(10) 0.016(3) Uiso d 1 H
H7 0.017(2) 0.839(3) 0.7006(14) 0.034(4) Uiso d 1 H
H8 0.080(2) 1.070(4) 0.5608(13) 0.034(4) Uiso d 1 H
H9 0.2684(19) 0.962(4) 0.4413(14) 0.038(4) Uiso d 1 H
H10 0.409(2) 0.616(3) 0.4700(14) 0.034(4) Uiso d 1 H
H11 0.357(2) 0.372(4) 0.6057(14) 0.041(4) Uiso d 1 H
O1AQ 0.94302(9) 0.41230(14) 1.09255(6) 0.02135(19) Uani d 1 O
H1AQ 1.036(2) 0.382(4) 1.0690(14) 0.036(4) Uiso d 1 H
H2AQ 0.886(2) 0.481(4) 1.0474(16) 0.036(4) Uiso d 1 H

loop_
_atom_site_aniso_label
_atom_site_aniso_U_11
_atom_site_aniso_U_22
_atom_site_aniso_U_33
_atom_site_aniso_U_12
_atom_site_aniso_U_13
_atom_site_aniso_U_23
O1 0.0180(3) 0.0172(4) 0.0200(3) 0.0019(2) -0.0058(2) 0.0000(3)
O2 0.0176(3) 0.0159(4) 0.0225(3) -0.0008(3) -0.0025(2) -0.0012(3)
O3 0.0305(4) 0.0140(4) 0.0190(3) -0.0014(3) -0.0075(3) -0.0001(3)
C1 0.0132(4) 0.0159(5) 0.0146(4) -0.0004(3) 0.0019(3) 0.0004(3)
C2 0.0164(4) 0.0151(5) 0.0159(4) 0.0000(3) -0.0034(3) -0.0003(3)
C3 0.0345(6) 0.0222(5) 0.0153(4) -0.0024(4) -0.0058(4) 0.0027(4)
N 0.0166(4) 0.0189(4) 0.0134(4) -0.0008(3) -0.0025(3) -0.0001(3)
C4 0.0188(5) 0.0267(6) 0.0189(4) -0.0063(4) -0.0032(3) 0.0044(4)
C5 0.0185(4) 0.0168(4) 0.0142(4) -0.0008(4) -0.0013(3) -0.0008(4)
C6 0.0183(4) 0.0180(5) 0.0130(4) -0.0022(4) -0.0028(3) -0.0011(4)
C7 0.0260(5) 0.0202(5) 0.0176(4) 0.0008(4) -0.0002(4) 0.0001(4)
C8 0.0313(5) 0.0224(5) 0.0206(5) -0.0027(4) -0.0060(4) 0.0040(4)
C9 0.0286(5) 0.0327(6) 0.0157(4) -0.0115(4) -0.0046(4) 0.0054(4)
C10 0.0247(5) 0.0393(7) 0.0169(4) -0.0032(5) 0.0034(4) -0.0017(5)
C11 0.0212(4) 0.0278(5) 0.0175(4) 0.0009(4) 0.0009(3) -0.0013(4)
O1AQ 0.0194(4) 0.0238(4) 0.0205(3) 0.0019(3) -0.0007(3) 0.0038(3)

loop_
_atom_type_symbol
_atom_type_description
_atom_type_scat_dispersion_real
_atom_type_scat_dispersion_imag
_atom_type_scat_source
C C 0.0181 0.0091 'International Tables Vol C Tables 4.2.6.8 and 6.1.1.4'
H H 0.0000 0.0000 'International Tables Vol C Tables 4.2.6.8 and 6.1.1.4'
N N 0.0311 0.0180 'International Tables Vol C Tables 4.2.6.8 and 6.1.1.4'
O O 0.0492 0.0322 'International Tables Vol C Tables 4.2.6.8 and 6.1.1.4'

loop_
_geom_angle_atom_site_label_1
_geom_angle_atom_site_label_2
_geom_angle_atom_site_label_3
_geom_angle
_geom_angle_publ_flag
C2 O3 H2O 104.9(12) ?
O2 C1 O1 124.47(9) yes
O2 C1 C2 117.47(8) yes
O1 C1 C2 118.06(8) yes
O3 C2 C3 111.66(8) yes
O3 C2 C1 109.24(7) yes
C3 C2 C1 109.80(8) yes
O3 C2 H2C 109.6(8) ?
C3 C2 H2C 109.3(8) ?
C1 C2 H2C 107.2(8) ?
C2 C3 H3A 110.5(10) ?
C2 C3 H3B 109.1(9) ?
H3A C3 H3B 111.2(14) ?
C2 C3 H3C 111.0(11) ?
H3A C3 H3C 107.5(15) ?
H3B C3 H3C 107.4(15) ?
C5 N H12A 109.7(10) ?
C5 N H12B 116.3(11) ?
H12A N H12B 102.3(14) ?
C5 N H12C 109.6(9) ?
H12A N H12C 111.4(15) ?
H12B N H12C 107.4(14) ?
C5 C4 H4A 111.2(10) ?
C5 C4 H4B 109.5(9) ?
H4A C4 H4B 108.0(14) ?
C5 C4 H4C 113.6(10) ?
H4A C4 H4C 105.8(14) ?
H4B C4 H4C 108.6(15) ?
N C5 C6 109.43(8) yes
N C5 C4 108.98(7) yes
C6 C5 C4 113.96(8) yes
N C5 H5 108.8(8) yes
C6 C5 H5 109.1(8) ?
C4 C5 H5 106.5(8) ?
C11 C6 C7 118.77(9) yes
C11 C6 C5 119.82(9) yes
C7 C6 C5 121.41(8) yes
C8 C7 C6 120.52(10) yes
C8 C7 H7 120.1(11) ?
C6 C7 H7 119.4(11) ?
C9 C8 C7 120.25(11) yes
C9 C8 H8 120.4(11) ?
C7 C8 H8 119.3(11) ?
C10 C9 C8 119.68(10) yes
C10 C9 H9 120.5(11) ?
C8 C9 H9 119.6(11) ?
C9 C10 C11 120.14(10) yes
C9 C10 H10 120.1(12) ?
C11 C10 H10 119.7(12) ?
C6 C11 C10 120.64(11) yes
C6 C11 H11 121.3(11) ?
C10 C11 H11 118.1(11) ?
H1AQ O1AQ H2AQ 108.5(17) ?

loop_
_geom_bond_atom_site_label_1
_geom_bond_atom_site_label_2
_geom_bond_distance
_geom_bond_publ_flag
O1 C1 1.2676(12) yes
O2 C1 1.2527(12) yes
O3 C2 1.4113(12) yes
O3 H2O 0.87(2) ?
C1 C2 1.5335(13) yes
C2 C3 1.5312(13) yes
C2 H2C 0.976(13) ?
C3 H3A 0.968(17) ?
C3 H3B 0.962(19) ?
C3 H3C 1.00(2) ?
N C5 1.4999(12) yes
N H12A 0.893(16) ?
N H12B 0.890(18) ?
N H12C 0.875(19) ?
C4 C5 1.5213(13) yes
C4 H4A 0.966(19) ?
C4 H4B 0.911(18) ?
C4 H4C 0.980(18) ?
C5 C6 1.5164(13) yes
C5 H5 0.976(16) yes
C6 C11 1.3942(13) yes
C6 C7 1.3985(15) yes
C7 C8 1.3920(16) yes
C7 H7 0.988(18) ?
C8 C9 1.3909(18) yes
C8 H8 0.92(2) ?
C9 C10 1.3868(19) yes
C9 H9 0.97(2) ?
C10 C11 1.3963(17) yes
C10 H10 0.922(18) ?
C11 H11 0.99(2) ?
O1AQ H1AQ 0.850(19) ?
O1AQ H2AQ 0.82(2) ?

loop_
_geom_torsion_atom_site_label_1
_geom_torsion_atom_site_label_2
_geom_torsion_atom_site_label_3
_geom_torsion_atom_site_label_4
_geom_torsion
_geom_torsion_publ_flag
O2 C1 C2 O3 179.47(8) yes
O1 C1 C2 O3 -1.40(11) yes
O2 C1 C2 C3 -57.76(11) yes
O1 C1 C2 C3 121.36(9) yes
N C5 C6 C11 106.21(10) yes
C4 C5 C6 C11 -131.51(9) yes
N C5 C6 C7 -73.20(10) yes
C4 C5 C6 C7 49.08(12) yes
C11 C6 C7 C8 0.49(14) yes
C5 C6 C7 C8 179.90(9) yes
C6 C7 C8 C9 -1.05(16) yes
C7 C8 C9 C10 1.17(16) yes
C8 C9 C10 C11 -0.75(16) yes
C7 C6 C11 C10 -0.07(14) yes
C5 C6 C11 C10 -179.50(9) yes
C9 C10 C11 C6 0.21(16) yes

loop_
_cod_related_entry_id
_cod_related_entry_database
_cod_related_entry_code
1 ChemSpider 21188337
